data_7234351
loop_
_publ_author_name
'H. Naggert'
'J. Rudnik'
'L. Kipgen'
'M. Bernien'
'F. Nickel'
'L. M. Arruda'
'W. Kuch'
'C. Nather'
'F. Tuczek'

_publ_section_title
;
 Vacuum-evaporable spin-crossover complexes: physicochemical properties in
 the crystalline bulk and in thin films deposited from the gas phase
;
_journal_name_full 'Journal of Materials Chemistry C'
_journal_page_first 7870
_journal_page_last 7877
_journal_paper_doi 10.1039/C5TC00930H
_journal_volume 3
_journal_year 2015
_chemical_formula_sum 'C29.5 H31.5 B2 Fe N10'
_chemical_formula_weight 603.62
_space_group_IT_number 2
_space_group_name_Hall '-P 1'
_space_group_name_H-M_alt 'P -1'
_symmetry_cell_setting triclinic
_symmetry_space_group_name_H-M 'P -1'
_atom_sites_solution_hydrogens geom
_atom_sites_solution_primary direct
_atom_sites_solution_secondary difmap
_cell_angle_alpha 78.624(3)
_cell_angle_beta 69.827(3)
_cell_angle_gamma 62.909(3)
_cell_formula_units_Z 2
_cell_length_a 11.4773(5)
_cell_length_b 12.3580(5)
_cell_length_c 12.6893(5)
_cell_measurement_temperature 200(2)
_cell_volume 1502.30(12)
_computing_cell_refinement 'X-Area (STOE, 2008)'
_computing_data_collection 'X-Area (STOE, 2008)'
_computing_data_reduction 'X-Area (STOE, 2008)'
_computing_molecular_graphics 'XP in SHELXTL-PC (Sheldrick, 2008)'
_computing_structure_refinement 'SHELXL-97 (Sheldrick, 2008)'
_computing_structure_solution 'SHELXS-97 (Sheldrick, 2008)'
_diffrn_ambient_temperature 200(2)
_diffrn_measured_fraction_theta_full 0.989
_diffrn_measured_fraction_theta_max 0.989
_diffrn_measurement_device_type 'STOE IPDS-2'
_diffrn_measurement_method 'Omega scans'
_diffrn_radiation_monochromator graphite
_diffrn_radiation_source 'fine-focus sealed tube'
_diffrn_radiation_type MoK\a
_diffrn_radiation_wavelength 0.71073
_diffrn_reflns_av_R_equivalents 0.0415
_diffrn_reflns_av_sigmaI/netI 0.0384
_diffrn_reflns_limit_h_max 13
_diffrn_reflns_limit_h_min -14
_diffrn_reflns_limit_k_max 15
_diffrn_reflns_limit_k_min -15
_diffrn_reflns_limit_l_max 14
_diffrn_reflns_limit_l_min -16
_diffrn_reflns_number 14320
_diffrn_reflns_theta_full 27.00
_diffrn_reflns_theta_max 27.00
_diffrn_reflns_theta_min 1.71
_diffrn_standards_decay_% 0
_diffrn_standards_interval_time 0
_diffrn_standards_number 0
_exptl_absorpt_coefficient_mu 0.540
_exptl_absorpt_correction_type none
_exptl_crystal_colour pink
_exptl_crystal_density_diffrn 1.334
_exptl_crystal_density_method 'not measured'
_exptl_crystal_description block
_exptl_crystal_F_000 629
_exptl_crystal_size_max 0.3
_exptl_crystal_size_mid 0.2
_exptl_crystal_size_min 0.2
_refine_diff_density_max 0.495
_refine_diff_density_min -0.279
_refine_diff_density_rms 0.044
_refine_ls_extinction_method none
_refine_ls_goodness_of_fit_ref 1.043
_refine_ls_hydrogen_treatment constr
_refine_ls_matrix_type full
_refine_ls_number_parameters 390
_refine_ls_number_reflns 6482
_refine_ls_number_restraints 4
_refine_ls_restrained_S_all 1.050
_refine_ls_R_factor_all 0.0578
_refine_ls_R_factor_gt 0.0422
_refine_ls_shift/su_max 0.001
_refine_ls_shift/su_mean 0.000
_refine_ls_structure_factor_coef Fsqd
_refine_ls_weighting_details 'calc w=1/[\s^2^(Fo^2^)+(0.0486P)^2^+0.4672P] where P=(Fo^2^+2Fc^2^)/3'
_refine_ls_weighting_scheme calc
_refine_ls_wR_factor_gt 0.0960
_refine_ls_wR_factor_ref 0.1037
_reflns_number_gt 5284
_reflns_number_total 6482
_reflns_threshold_expression >2sigma(I)
_cod_data_source_file J-Mater-Chem-C-2015-3-7870.cif
_cod_data_source_block fe109200
_cod_original_cell_volume 1502.30(11)
_cod_original_formula_sum 'C29.50 H31.50 B2 Fe N10'
_cod_database_code 7234351

loop_
_symmetry_equiv_pos_as_xyz
'x, y, z'
'-x, -y, -z'

loop_
_atom_site_label
_atom_site_type_symbol
_atom_site_fract_x
_atom_site_fract_y
_atom_site_fract_z
_atom_site_U_iso_or_equiv
_atom_site_adp_type
_atom_site_occupancy
_atom_site_symmetry_multiplicity
_atom_site_calc_flag
_atom_site_refinement_flags
_atom_site_disorder_assembly
_atom_site_disorder_group
Fe1 Fe 0.56538(3) 0.75402(3) 0.73585(2) 0.03287(9) Uani 1 1 d . . .
N1 N 0.44082(17) 0.77604(15) 0.91498(14) 0.0349(4) Uani 1 1 d . . .
N2 N 0.50922(17) 0.94143(15) 0.77048(14) 0.0336(3) Uani 1 1 d . . .
C1 C 0.4066(2) 0.6939(2) 0.98674(19) 0.0420(5) Uani 1 1 d . . .
H1 H 0.4400 0.6149 0.9613 0.050 Uiso 1 1 calc R . .
C2 C 0.3244(2) 0.7174(2) 1.09736(19) 0.0449(5) Uani 1 1 d . . .
H2 H 0.3052 0.6543 1.1452 0.054 Uiso 1 1 calc R . .
C3 C 0.2709(2) 0.8306(2) 1.13808(18) 0.0412(5) Uani 1 1 d . . .
C4 C 0.3060(2) 0.92023(19) 1.06354(17) 0.0351(4) Uani 1 1 d . . .
C5 C 0.2585(2) 1.0419(2) 1.09525(18) 0.0398(5) Uani 1 1 d . . .
H5 H 0.2016 1.0641 1.1694 0.048 Uiso 1 1 calc R . .
C6 C 0.2928(2) 1.1252(2) 1.02230(18) 0.0390(4) Uani 1 1 d . . .
H6 H 0.2599 1.2047 1.0464 0.047 Uiso 1 1 calc R . .
C7 C 0.3777(2) 1.09697(18) 0.90909(17) 0.0338(4) Uani 1 1 d . . .
C8 C 0.4149(2) 1.18196(19) 0.82918(18) 0.0379(4) Uani 1 1 d . . .
C9 C 0.4999(2) 1.1420(2) 0.72461(18) 0.0390(4) Uani 1 1 d . . .
H9 H 0.5288 1.1962 0.6698 0.047 Uiso 1 1 calc R . .
C10 C 0.5444(2) 1.02222(19) 0.69812(17) 0.0371(4) Uani 1 1 d . . .
H10 H 0.6026 0.9977 0.6248 0.044 Uiso 1 1 calc R . .
C11 C 0.42713(19) 0.97810(17) 0.87541(16) 0.0315(4) Uani 1 1 d . . .
C12 C 0.3906(2) 0.88879(18) 0.95360(16) 0.0326(4) Uani 1 1 d . . .
C13 C 0.1780(3) 0.8601(2) 1.25520(19) 0.0525(6) Uani 1 1 d . . .
H13A H 0.1644 0.7879 1.2937 0.079 Uiso 1 1 calc R . .
H13B H 0.0896 0.9264 1.2522 0.079 Uiso 1 1 calc R . .
H13C H 0.2194 0.8851 1.2963 0.079 Uiso 1 1 calc R . .
C14 C 0.3614(3) 1.3120(2) 0.8571(2) 0.0506(6) Uani 1 1 d . . .
H14A H 0.3967 1.3570 0.7912 0.076 Uiso 1 1 calc R . .
H14B H 0.3914 1.3145 0.9197 0.076 Uiso 1 1 calc R . .
H14C H 0.2612 1.3492 0.8784 0.076 Uiso 1 1 calc R . .
B21 B 0.8806(3) 0.7713(3) 0.6264(2) 0.0479(6) Uani 1 1 d . . .
H21A H 0.8258 0.8548 0.6538 0.058 Uiso 1 1 calc R . .
H21B H 0.9765 0.7601 0.5904 0.058 Uiso 1 1 calc R . .
N21 N 0.75516(18) 0.66579(17) 0.78538(15) 0.0407(4) Uani 1 1 d . . .
N22 N 0.87350(19) 0.67683(18) 0.72637(17) 0.0459(4) Uani 1 1 d . . .
C21 C 0.9743(3) 0.5966(3) 0.7700(3) 0.0635(7) Uani 1 1 d . . .
H21 H 1.0667 0.5864 0.7436 0.076 Uiso 1 1 calc R . .
C22 C 0.9225(3) 0.5321(3) 0.8586(3) 0.0636(7) Uani 1 1 d . . .
H22 H 0.9698 0.4701 0.9056 0.076 Uiso 1 1 calc R . .
C23 C 0.7855(3) 0.5773(2) 0.8646(2) 0.0476(5) Uani 1 1 d . . .
H23 H 0.7221 0.5493 0.9176 0.057 Uiso 1 1 calc R . .
N23 N 0.69111(17) 0.77001(16) 0.56594(14) 0.0376(4) Uani 1 1 d . . .
N24 N 0.82370(18) 0.75342(17) 0.53996(15) 0.0415(4) Uani 1 1 d . . .
C24 C 0.8873(3) 0.7239(2) 0.4322(2) 0.0514(6) Uani 1 1 d . . .
H24 H 0.9802 0.7080 0.3938 0.062 Uiso 1 1 calc R . .
C25 C 0.7976(3) 0.7203(2) 0.3864(2) 0.0534(6) Uani 1 1 d . . .
H25 H 0.8144 0.7023 0.3117 0.064 Uiso 1 1 calc R . .
C26 C 0.6765(2) 0.7489(2) 0.47326(18) 0.0420(5) Uani 1 1 d . . .
H26 H 0.5942 0.7529 0.4675 0.050 Uiso 1 1 calc R . .
B31 B 0.3562(3) 0.6245(2) 0.7270(2) 0.0463(6) Uani 1 1 d . . .
H31A H 0.3299 0.6285 0.8096 0.056 Uiso 1 1 calc R . .
H31B H 0.3048 0.5873 0.7099 0.056 Uiso 1 1 calc R . .
N31 N 0.38629(17) 0.82304(15) 0.67359(15) 0.0364(4) Uani 1 1 d . . .
N32 N 0.32187(18) 0.75477(16) 0.67022(16) 0.0396(4) Uani 1 1 d . . .
C31 C 0.2266(2) 0.8197(2) 0.6166(2) 0.0461(5) Uani 1 1 d . . .
H31 H 0.1678 0.7923 0.6038 0.055 Uiso 1 1 calc R . .
C32 C 0.2276(2) 0.9320(2) 0.5833(2) 0.0453(5) Uani 1 1 d . . .
H32 H 0.1715 0.9968 0.5437 0.054 Uiso 1 1 calc R . .
C33 C 0.3289(2) 0.92942(19) 0.62051(18) 0.0395(4) Uani 1 1 d . . .
H33 H 0.3543 0.9949 0.6097 0.047 Uiso 1 1 calc R . .
N33 N 0.60411(19) 0.57184(16) 0.70428(16) 0.0397(4) Uani 1 1 d . . .
N34 N 0.5111(2) 0.54753(16) 0.68106(16) 0.0412(4) Uani 1 1 d . . .
C34 C 0.5779(3) 0.4573(2) 0.6089(2) 0.0511(6) Uani 1 1 d . . .
H34 H 0.5361 0.4236 0.5800 0.061 Uiso 1 1 calc R . .
C35 C 0.7157(3) 0.4219(2) 0.5837(2) 0.0555(6) Uani 1 1 d . . .
H35 H 0.7873 0.3603 0.5350 0.067 Uiso 1 1 calc R . .
C36 C 0.7281(3) 0.4954(2) 0.6449(2) 0.0461(5) Uani 1 1 d . . .
H36 H 0.8124 0.4922 0.6448 0.055 Uiso 1 1 calc R . .
C41 C 0.0736(4) 1.0381(6) 0.8962(4) 0.1060(15) Uani 1 1 d D . .
H41 H 0.1233 1.0632 0.8268 0.127 Uiso 1 1 calc R . .
C42 C 0.0818(3) 0.9258(5) 0.9171(3) 0.0843(11) Uani 1 1 d D . .
H42 H 0.1395 0.8702 0.8590 0.101 Uiso 1 1 calc R . .
C43 C 0.0136(5) 0.8825(5) 1.0160(5) 0.1175(17) Uani 1 1 d D . .
C44 C 0.0106(10) 0.7833(11) 1.0497(10) 0.145(5) Uani 0.50 1 d PD . .
H44A H -0.0519 0.7894 1.1261 0.218 Uiso 0.50 1 calc PR . .
H44B H 0.1026 0.7224 1.0500 0.218 Uiso 0.50 1 calc PR . .
H44C H -0.0215 0.7590 0.9999 0.218 Uiso 0.50 1 calc PR . .

loop_
_atom_site_aniso_label
_atom_site_aniso_U_11
_atom_site_aniso_U_22
_atom_site_aniso_U_33
_atom_site_aniso_U_23
_atom_site_aniso_U_13
_atom_site_aniso_U_12
Fe1 0.03115(15) 0.03246(15) 0.03460(15) -0.00610(10) -0.00699(11) -0.01317(11)
N1 0.0344(9) 0.0335(8) 0.0376(9) -0.0023(7) -0.0100(7) -0.0150(7)
N2 0.0334(9) 0.0366(9) 0.0325(8) -0.0035(7) -0.0078(7) -0.0166(7)
C1 0.0433(12) 0.0376(11) 0.0453(12) 0.0016(9) -0.0132(9) -0.0186(9)
C2 0.0469(12) 0.0454(12) 0.0424(11) 0.0081(9) -0.0124(10) -0.0239(10)
C3 0.0352(11) 0.0511(12) 0.0369(11) 0.0030(9) -0.0113(9) -0.0193(10)
C4 0.0308(10) 0.0421(11) 0.0332(10) -0.0023(8) -0.0104(8) -0.0152(8)
C5 0.0362(11) 0.0467(12) 0.0338(10) -0.0083(9) -0.0073(8) -0.0148(9)
C6 0.0372(11) 0.0388(11) 0.0413(11) -0.0115(8) -0.0104(9) -0.0132(9)
C7 0.0321(10) 0.0354(10) 0.0380(10) -0.0047(8) -0.0132(8) -0.0142(8)
C8 0.0381(11) 0.0362(10) 0.0457(11) -0.0024(8) -0.0176(9) -0.0169(9)
C9 0.0439(12) 0.0406(11) 0.0403(11) 0.0045(9) -0.0157(9) -0.0243(9)
C10 0.0378(11) 0.0426(11) 0.0335(10) -0.0021(8) -0.0081(8) -0.0207(9)
C11 0.0286(9) 0.0344(10) 0.0327(9) -0.0042(7) -0.0100(8) -0.0126(8)
C12 0.0303(9) 0.0343(10) 0.0342(9) -0.0023(8) -0.0108(8) -0.0132(8)
C13 0.0493(13) 0.0635(15) 0.0381(12) 0.0030(10) -0.0052(10) -0.0257(12)
C14 0.0595(15) 0.0362(11) 0.0580(14) -0.0043(10) -0.0170(12) -0.0211(11)
B21 0.0357(13) 0.0603(16) 0.0528(15) -0.0122(12) -0.0077(11) -0.0244(12)
N21 0.0357(9) 0.0443(10) 0.0427(9) -0.0088(8) -0.0122(8) -0.0142(8)
N22 0.0324(9) 0.0541(11) 0.0520(11) -0.0107(9) -0.0133(8) -0.0151(8)
C21 0.0382(13) 0.0766(19) 0.0711(18) -0.0071(14) -0.0236(12) -0.0134(13)
C22 0.0542(16) 0.0614(16) 0.0678(17) -0.0017(13) -0.0320(14) -0.0084(13)
C23 0.0490(13) 0.0467(12) 0.0467(12) -0.0074(10) -0.0172(10) -0.0156(11)
N23 0.0320(9) 0.0426(9) 0.0383(9) -0.0059(7) -0.0071(7) -0.0165(8)
N24 0.0320(9) 0.0475(10) 0.0430(10) -0.0086(8) -0.0036(7) -0.0177(8)
C24 0.0384(12) 0.0616(15) 0.0443(12) -0.0109(11) 0.0011(10) -0.0190(11)
C25 0.0552(15) 0.0610(15) 0.0382(12) -0.0110(10) -0.0062(11) -0.0216(12)
C26 0.0445(12) 0.0464(12) 0.0384(11) -0.0034(9) -0.0135(9) -0.0202(10)
B31 0.0488(15) 0.0431(13) 0.0549(15) -0.0012(11) -0.0149(12) -0.0267(12)
N31 0.0318(9) 0.0367(9) 0.0433(9) -0.0057(7) -0.0098(7) -0.0160(7)
N32 0.0362(9) 0.0400(9) 0.0485(10) -0.0045(8) -0.0131(8) -0.0196(8)
C31 0.0404(12) 0.0519(13) 0.0521(13) -0.0054(10) -0.0167(10) -0.0210(10)
C32 0.0402(12) 0.0474(12) 0.0471(12) -0.0020(10) -0.0164(10) -0.0149(10)
C33 0.0365(11) 0.0369(11) 0.0435(11) -0.0017(9) -0.0098(9) -0.0157(9)
N33 0.0403(10) 0.0337(9) 0.0456(10) -0.0067(7) -0.0122(8) -0.0143(8)
N34 0.0492(11) 0.0342(9) 0.0462(10) -0.0035(7) -0.0174(8) -0.0194(8)
C34 0.0720(17) 0.0353(11) 0.0506(13) -0.0049(10) -0.0277(12) -0.0185(11)
C35 0.0645(17) 0.0400(12) 0.0501(13) -0.0134(10) -0.0179(12) -0.0069(11)
C36 0.0453(12) 0.0362(11) 0.0478(12) -0.0072(9) -0.0119(10) -0.0089(10)
C41 0.060(2) 0.159(5) 0.093(3) -0.032(3) -0.032(2) -0.024(3)
C42 0.0408(16) 0.133(4) 0.063(2) -0.039(2) -0.0083(14) -0.0143(19)
C43 0.074(3) 0.149(5) 0.144(5) 0.004(4) -0.068(3) -0.038(3)
C44 0.118(8) 0.193(11) 0.179(10) 0.114(10) -0.107(8) -0.114(8)

loop_
_atom_type_symbol
_atom_type_description
_atom_type_scat_dispersion_real
_atom_type_scat_dispersion_imag
_atom_type_scat_source
C C 0.0033 0.0016 'International Tables Vol C Tables 4.2.6.8 and 6.1.1.4'
H H 0.0000 0.0000 'International Tables Vol C Tables 4.2.6.8 and 6.1.1.4'
B B 0.0013 0.0007 'International Tables Vol C Tables 4.2.6.8 and 6.1.1.4'
N N 0.0061 0.0033 'International Tables Vol C Tables 4.2.6.8 and 6.1.1.4'
Fe Fe 0.3463 0.8444 'International Tables Vol C Tables 4.2.6.8 and 6.1.1.4'

loop_
_geom_angle_atom_site_label_1
_geom_angle_atom_site_label_2
_geom_angle_atom_site_label_3
_geom_angle
_geom_angle_site_symmetry_1
_geom_angle_site_symmetry_3
N23 Fe1 N33 89.61(7) . .
N23 Fe1 N2 92.71(6) . .
N33 Fe1 N2 175.51(7) . .
N23 Fe1 N31 89.72(7) . .
N33 Fe1 N31 87.50(7) . .
N2 Fe1 N31 88.67(6) . .
N23 Fe1 N21 87.20(7) . .
N33 Fe1 N21 86.18(7) . .
N2 Fe1 N21 97.77(7) . .
N31 Fe1 N21 172.99(7) . .
N23 Fe1 N1 166.65(6) . .
N33 Fe1 N1 103.42(7) . .
N2 Fe1 N1 74.50(6) . .
N31 Fe1 N1 93.72(6) . .
N21 Fe1 N1 90.70(7) . .
C1 N1 C12 116.91(18) . .
C1 N1 Fe1 127.69(14) . .
C12 N1 Fe1 115.36(12) . .
C10 N2 C11 117.51(17) . .
C10 N2 Fe1 126.13(14) . .
C11 N2 Fe1 116.33(12) . .
N1 C1 C2 123.5(2) . .
C3 C2 C1 120.8(2) . .
C2 C3 C4 116.99(19) . .
C2 C3 C13 122.1(2) . .
C4 C3 C13 120.9(2) . .
C12 C4 C3 118.64(19) . .
C12 C4 C5 118.44(18) . .
C3 C4 C5 122.92(19) . .
C6 C5 C4 121.53(19) . .
C5 C6 C7 121.65(19) . .
C11 C7 C8 118.05(18) . .
C11 C7 C6 118.33(18) . .
C8 C7 C6 123.62(18) . .
C9 C8 C7 117.66(19) . .
C9 C8 C14 121.1(2) . .
C7 C8 C14 121.3(2) . .
C8 C9 C10 120.56(19) . .
N2 C10 C9 123.07(19) . .
N2 C11 C7 123.13(17) . .
N2 C11 C12 116.87(17) . .
C7 C11 C12 120.00(17) . .
N1 C12 C4 123.10(18) . .
N1 C12 C11 116.86(17) . .
C4 C12 C11 120.03(18) . .
N24 B21 N22 109.01(19) . .
C23 N21 N22 106.42(19) . .
C23 N21 Fe1 127.82(16) . .
N22 N21 Fe1 124.84(14) . .
C21 N22 N21 109.2(2) . .
C21 N22 B21 128.6(2) . .
N21 N22 B21 122.18(18) . .
N22 C21 C22 109.1(2) . .
C21 C22 C23 104.7(2) . .
N21 C23 C22 110.6(2) . .
C26 N23 N24 106.38(17) . .
C26 N23 Fe1 124.99(15) . .
N24 N23 Fe1 123.76(13) . .
C24 N24 N23 108.90(19) . .
C24 N24 B21 129.1(2) . .
N23 N24 B21 122.03(18) . .
N24 C24 C25 109.4(2) . .
C24 C25 C26 104.5(2) . .
N23 C26 C25 110.8(2) . .
N34 B31 N32 108.24(18) . .
C33 N31 N32 105.91(17) . .
C33 N31 Fe1 129.32(14) . .
N32 N31 Fe1 124.32(13) . .
C31 N32 N31 109.32(18) . .
C31 N32 B31 128.50(19) . .
N31 N32 B31 122.13(18) . .
N32 C31 C32 109.2(2) . .
C31 C32 C33 104.2(2) . .
N31 C33 C32 111.31(19) . .
C36 N33 N34 106.36(18) . .
C36 N33 Fe1 121.04(15) . .
N34 N33 Fe1 122.81(13) . .
C34 N34 N33 109.1(2) . .
C34 N34 B31 129.1(2) . .
N33 N34 B31 121.52(18) . .
N34 C34 C35 109.1(2) . .
C34 C35 C36 104.9(2) . .
N33 C36 C35 110.5(2) . .
C42 C41 C43 115.2(5) . 2_577
C41 C42 C43 125.7(4) . .
C44 C43 C42 134.3(9) . .
C44 C43 C41 106.7(9) . 2_577
C42 C43 C41 119.1(5) . 2_577

loop_
_geom_bond_atom_site_label_1
_geom_bond_atom_site_label_2
_geom_bond_distance
_geom_bond_site_symmetry_2
Fe1 N23 2.1716(17) .
Fe1 N33 2.1790(17) .
Fe1 N2 2.1952(17) .
Fe1 N31 2.1986(17) .
Fe1 N21 2.1998(18) .
Fe1 N1 2.2210(17) .
N1 C1 1.329(3) .
N1 C12 1.363(3) .
N2 C10 1.324(3) .
N2 C11 1.360(2) .
C1 C2 1.394(3) .
C2 C3 1.373(3) .
C3 C4 1.419(3) .
C3 C13 1.498(3) .
C4 C12 1.406(3) .
C4 C5 1.435(3) .
C5 C6 1.347(3) .
C6 C7 1.434(3) .
C7 C11 1.408(3) .
C7 C8 1.416(3) .
C8 C9 1.372(3) .
C8 C14 1.503(3) .
C9 C10 1.398(3) .
C11 C12 1.443(3) .
B21 N24 1.549(3) .
B21 N22 1.552(4) .
N21 C23 1.338(3) .
N21 N22 1.361(3) .
N22 C21 1.345(3) .
C21 C22 1.367(4) .
C22 C23 1.387(4) .
N23 C26 1.333(3) .
N23 N24 1.365(2) .
N24 C24 1.342(3) .
C24 C25 1.365(4) .
C25 C26 1.386(3) .
B31 N34 1.539(3) .
B31 N32 1.557(3) .
N31 C33 1.336(3) .
N31 N32 1.365(2) .
N32 C31 1.342(3) .
C31 C32 1.373(3) .
C32 C33 1.384(3) .
N33 C36 1.342(3) .
N33 N34 1.364(3) .
N34 C34 1.345(3) .
C34 C35 1.368(4) .
C35 C36 1.385(4) .
C41 C42 1.327(6) .
C41 C43 1.405(7) 2_577
C42 C43 1.383(6) .
C43 C44 1.228(9) .
C43 C41 1.405(7) 2_577
